data_7132090
loop_
_publ_author_name
'Chrysochos, Nicolas'
'P\"atsch, Sebastian'
'Elvers, Benedict Josua'
'Krummenacher, Ivo'
'Muneshwar , Nandeshwar'
'Ganesan, Prabusankar'
'Braunschweig, Holger'
'Schulzke, Carola'
'Ravat, Prince'
'Jana, Anukul'

_publ_section_title
;
 Introducing an orthogonally polarized electron-rich alkene: synthesis of
 a zwitterionic boron-containing \p-conjugated system
;
_journal_name_full 'Chemical Communications'
_journal_paper_doi 10.1039/D3CC03975G
_journal_year 2023
_chemical_formula_moiety 'C37 H44 B N [+ C2.5 H6]'
_chemical_formula_sum 'C37 H44 B N'
_chemical_formula_weight 513.54
_space_group_crystal_system triclinic
_space_group_IT_number 2
_space_group_name_Hall '-P 1'
_space_group_name_H-M_alt 'P -1'
_atom_sites_solution_hydrogens geom
_atom_sites_solution_primary dual
_atom_sites_solution_secondary difmap
_audit_creation_method SHELXL-2018/3
_audit_update_record
;
2023-03-17 deposited with the CCDC.	2023-08-30 downloaded from the CCDC.
;
_cell_angle_alpha 93.09(3)
_cell_angle_beta 101.60(3)
_cell_angle_gamma 112.80(3)
_cell_formula_units_Z 2
_cell_length_a 10.200(2)
_cell_length_b 12.537(3)
_cell_length_c 15.057(3)
_cell_measurement_reflns_used 6410
_cell_measurement_temperature 273(2)
_cell_measurement_theta_max 24.56
_cell_measurement_theta_min 2.47
_cell_volume 1720.1(8)
_computing_cell_refinement 'Bruker SAINT'
_computing_data_collection 'Bruker APEX2'
_computing_data_reduction 'Bruker SAINT'
_computing_molecular_graphics 'XP Version 5.1 by Bruker AXS 1998'
_computing_publication_material 'CIFTAB (Sheldrick, 2016)'
_computing_structure_refinement 'SHELXL-2018/3 (Sheldrick, 2018)'
_computing_structure_solution 'SHELXT-2018/3 (Sheldrick, 2018)'
_diffrn_ambient_temperature 273(2)
_diffrn_measured_fraction_theta_full 1.000
_diffrn_measured_fraction_theta_max 0.996
_diffrn_measurement_device_type 'Bruker APEX-II CCD'
_diffrn_measurement_method '\f and \w scans'
_diffrn_radiation_type MoK\a
_diffrn_radiation_wavelength 0.71073
_diffrn_reflns_av_R_equivalents 0.0709
_diffrn_reflns_av_unetI/netI 0.0504
_diffrn_reflns_Laue_measured_fraction_full 1.000
_diffrn_reflns_Laue_measured_fraction_max 0.996
_diffrn_reflns_limit_h_max 13
_diffrn_reflns_limit_h_min -13
_diffrn_reflns_limit_k_max 16
_diffrn_reflns_limit_k_min -16
_diffrn_reflns_limit_l_max 19
_diffrn_reflns_limit_l_min -19
_diffrn_reflns_number 53371
_diffrn_reflns_point_group_measured_fraction_full 1.000
_diffrn_reflns_point_group_measured_fraction_max 0.996
_diffrn_reflns_theta_full 25.242
_diffrn_reflns_theta_max 27.144
_diffrn_reflns_theta_min 2.096
_diffrn_source 'selead tube'
_exptl_absorpt_coefficient_mu 0.056
_exptl_absorpt_correction_T_max 0.8619
_exptl_absorpt_correction_T_min 0.8614
_exptl_absorpt_correction_type sphere
_exptl_absorpt_process_details
;
Interpolation using  Int.Tab. Vol. C (1992) p. 523,Tab. 6.3.3.3
for values of muR in the range 0-2.5, and Int.Tab. Vol.II (1959)
p.302; Table 5.3.6 B for muR in the range 2.6-10.0.
The interpolation procedure of C.W.Dwiggins Jr (Acta Cryst.(1975)
A31,146-148) is used with some modification.
;
_exptl_crystal_colour yellow
_exptl_crystal_density_diffrn 0.992
_exptl_crystal_description block
_exptl_crystal_F_000 556
_exptl_crystal_size_max 0.278
_exptl_crystal_size_mid 0.131
_exptl_crystal_size_min 0.082
_exptl_crystal_size_rad 0.1300
_refine_diff_density_max 0.196
_refine_diff_density_min -0.200
_refine_diff_density_rms 0.038
_refine_ls_extinction_coef 0.023(4)
_refine_ls_extinction_expression Fc^*^=kFc[1+0.001xFc^2^\l^3^/sin(2\q)]^-1/4^
_refine_ls_extinction_method 'SHELXL-2018/3 (Sheldrick 2018)'
_refine_ls_goodness_of_fit_ref 1.021
_refine_ls_hydrogen_treatment constr
_refine_ls_matrix_type full
_refine_ls_number_parameters 405
_refine_ls_number_reflns 7578
_refine_ls_number_restraints 166
_refine_ls_restrained_S_all 1.027
_refine_ls_R_factor_all 0.1329
_refine_ls_R_factor_gt 0.0648
_refine_ls_shift/su_max 0.000
_refine_ls_shift/su_mean 0.000
_refine_ls_structure_factor_coef Fsqd
_refine_ls_weighting_details 'w=1/[\s^2^(Fo^2^)+(0.1091P)^2^+0.1387P] where P=(Fo^2^+2Fc^2^)/3'
_refine_ls_weighting_scheme calc
_refine_ls_wR_factor_gt 0.1801
_refine_ls_wR_factor_ref 0.2187
_reflns_Friedel_coverage 0.000
_reflns_number_gt 3875
_reflns_number_total 7578
_reflns_threshold_expression 'I > 2\s(I)'
_cod_data_source_file d3cc03975g2.cif
_cod_data_source_block NC31D
_cod_original_cell_volume 1720.0(7)
_cod_database_code 7132090
_shelx_shelxl_version_number 2018/3
_shelx_space_group_comment
;
The symmetry employed for this shelxl refinement is uniquely defined
by the following loop, which should always be used as a source of
symmetry information in preference to the above space-group names.
They are only intended as comments.
;
_shelx_estimated_absorpt_t_min 0.985
_shelx_estimated_absorpt_t_max 0.995

loop_
_space_group_symop_operation_xyz
'x, y, z'
'-x, -y, -z'

loop_
_atom_site_label
_atom_site_type_symbol
_atom_site_fract_x
_atom_site_fract_y
_atom_site_fract_z
_atom_site_U_iso_or_equiv
_atom_site_adp_type
_atom_site_occupancy
_atom_site_site_symmetry_order
_atom_site_calc_flag
_atom_site_refinement_flags_posn
_atom_site_refinement_flags_adp
_atom_site_refinement_flags_occupancy
_atom_site_disorder_assembly
_atom_site_disorder_group
B B 0.4399(3) 0.7427(2) 0.12920(17) 0.0553(6) Uani 1 1 d . . . . .
N1 N 0.30871(19) 0.51677(17) 0.50584(12) 0.0656(5) Uani 1 1 d . . . . .
C1 C 0.2361(2) 0.5495(2) 0.44588(15) 0.0633(6) Uani 1 1 d . . . . .
H1 H 0.145812 0.546138 0.452288 0.076 Uiso 1 1 calc R U . . .
C2 C 0.2874(2) 0.59348(18) 0.36499(14) 0.0559(5) Uani 1 1 d . . . . .
C3 C 0.4224(2) 0.6028(2) 0.35231(15) 0.0636(6) Uani 1 1 d . . . . .
H3 H 0.480936 0.578263 0.394426 0.076 Uiso 1 1 calc R U . . .
C4 C 0.4699(2) 0.6482(2) 0.27769(15) 0.0642(6) Uani 1 1 d . . . . .
H4 H 0.561047 0.654448 0.270707 0.077 Uiso 1 1 calc R U . . .
C5 C 0.3852(2) 0.68526(18) 0.21209(14) 0.0558(5) Uani 1 1 d . . . . .
C6 C 0.2479(2) 0.6714(2) 0.22515(15) 0.0640(6) Uani 1 1 d . . . . .
H6 H 0.186246 0.691674 0.181662 0.077 Uiso 1 1 calc R U . . .
C7 C 0.2017(2) 0.6284(2) 0.30084(15) 0.0678(6) Uani 1 1 d . . . . .
H7 H 0.111273 0.622918 0.308688 0.081 Uiso 1 1 calc R U . . .
C8 C 0.2543(2) 0.4739(2) 0.58318(14) 0.0579(5) Uani 1 1 d . . . . .
C9 C 0.1668(2) 0.3556(2) 0.57746(15) 0.0647(6) Uani 1 1 d . . . . .
C10 C 0.1302(2) 0.3149(2) 0.65689(18) 0.0731(7) Uani 1 1 d . . . . .
H10 H 0.072010 0.236025 0.654743 0.088 Uiso 1 1 calc R U . . .
C11 C 0.1776(3) 0.3879(3) 0.73808(17) 0.0754(7) Uani 1 1 d . . . . .
H11 H 0.152823 0.358510 0.790624 0.090 Uiso 1 1 calc R U . . .
C12 C 0.2613(3) 0.5040(3) 0.74184(16) 0.0759(7) Uani 1 1 d . . . . .
H12 H 0.291062 0.553377 0.797113 0.091 Uiso 1 1 calc R U . . .
C13 C 0.3032(2) 0.5505(2) 0.66541(15) 0.0661(6) Uani 1 1 d . . . . .
C14 C 0.1148(3) 0.2741(2) 0.48787(19) 0.0900(8) Uani 1 1 d D U . . .
H14 H 0.177626 0.315410 0.448437 0.108 Uiso 0.810(10) 1 calc R U P A 1
H14' H 0.103717 0.323200 0.440895 0.108 Uiso 0.190(10) 1 calc R U P A 2
C17 C 0.4047(3) 0.6789(2) 0.67091(19) 0.0909(8) Uani 1 1 d D U . . .
H17 H 0.394260 0.704087 0.610348 0.109 Uiso 0.55(4) 1 calc R U P B 1
H17' H 0.368664 0.698710 0.611456 0.109 Uiso 0.45(4) 1 calc R U P B 2
C20 C 0.6089(2) 0.80435(19) 0.13516(14) 0.0570(5) Uani 1 1 d . . . . .
C21 C 0.7066(2) 0.8881(2) 0.21058(16) 0.0650(6) Uani 1 1 d . . . . .
C22 C 0.8557(3) 0.9369(2) 0.2155(2) 0.0807(7) Uani 1 1 d . . . . .
H22 H 0.917897 0.992397 0.265678 0.097 Uiso 1 1 calc R U . . .
C23 C 0.9154(3) 0.9066(3) 0.1495(2) 0.0899(8) Uani 1 1 d . . . . .
C24 C 0.8214(3) 0.8274(3) 0.0757(2) 0.0807(8) Uani 1 1 d . . . . .
H24 H 0.859647 0.806425 0.029901 0.097 Uiso 1 1 calc R U . . .
C25 C 0.6702(2) 0.7764(2) 0.06601(15) 0.0659(6) Uani 1 1 d . . . . .
C26 C 0.6545(3) 0.9332(2) 0.28544(17) 0.0844(8) Uani 1 1 d . . . . .
H26A H 0.659739 0.890259 0.335993 0.127 Uiso 1 1 calc R U . . .
H26B H 0.555028 0.923196 0.262286 0.127 Uiso 1 1 calc R U . . .
H26C H 0.715626 1.014643 0.305671 0.127 Uiso 1 1 calc R U . . .
C27 C 0.5781(3) 0.6900(3) -0.01868(18) 0.0940(9) Uani 1 1 d . . . . .
H27A H 0.639140 0.686947 -0.058809 0.141 Uiso 1 1 calc R U . . .
H27B H 0.504251 0.713848 -0.049561 0.141 Uiso 1 1 calc R U . . .
H27C H 0.532020 0.613965 -0.001714 0.141 Uiso 1 1 calc R U . . .
C28 C 1.0801(3) 0.9613(4) 0.1578(3) 0.1512(16) Uani 1 1 d . . . . .
H28A H 1.103086 0.921386 0.110923 0.227 Uiso 1 1 calc R U . . .
H28B H 1.130375 0.954502 0.216925 0.227 Uiso 1 1 calc R U . . .
H28C H 1.110666 1.042365 0.150703 0.227 Uiso 1 1 calc R U . . .
C29 C 0.3183(2) 0.73753(19) 0.04348(14) 0.0557(5) Uani 1 1 d . . . . .
C30 C 0.2187(2) 0.6310(2) -0.01013(15) 0.0628(6) Uani 1 1 d . . . . .
C31 C 0.1115(3) 0.6306(2) -0.08383(16) 0.0781(7) Uani 1 1 d . . . . .
H31 H 0.048295 0.559782 -0.120118 0.094 Uiso 1 1 calc R U . . .
C32 C 0.0952(3) 0.7308(3) -0.10524(17) 0.0780(7) Uani 1 1 d . . . . .
C33 C 0.1913(3) 0.8346(2) -0.05160(16) 0.0728(7) Uani 1 1 d . . . . .
H33 H 0.182101 0.903327 -0.064905 0.087 Uiso 1 1 calc R U . . .
C34 C 0.3021(2) 0.8403(2) 0.02204(14) 0.0588(6) Uani 1 1 d . . . . .
C35 C 0.2258(3) 0.5162(2) 0.00768(19) 0.0852(8) Uani 1 1 d . . . . .
H35A H 0.276219 0.495333 -0.032984 0.128 Uiso 1 1 calc R U . . .
H35B H 0.128217 0.456640 -0.002591 0.128 Uiso 1 1 calc R U . . .
H35C H 0.277493 0.523386 0.069995 0.128 Uiso 1 1 calc R U . . .
C36 C 0.3991(2) 0.9569(2) 0.08117(17) 0.0717(6) Uani 1 1 d . . . . .
H36A H 0.381572 1.018235 0.052494 0.107 Uiso 1 1 calc R U . . .
H36B H 0.500058 0.969934 0.088219 0.107 Uiso 1 1 calc R U . . .
H36C H 0.377217 0.956403 0.140282 0.107 Uiso 1 1 calc R U . . .
C37 C -0.0263(4) 0.7260(4) -0.1845(2) 0.1248(12) Uani 1 1 d . . . . .
H37A H -0.105665 0.729895 -0.161337 0.187 Uiso 1 1 calc R U . . .
H37B H -0.060730 0.654149 -0.225369 0.187 Uiso 1 1 calc R U . . .
H37C H 0.010666 0.790911 -0.216902 0.187 Uiso 1 1 calc R U . . .
C15 C -0.0379(5) 0.2548(7) 0.4400(4) 0.129(2) Uani 0.810(10) 1 d D U P A 1
H15A H -0.103006 0.221508 0.478681 0.194 Uiso 0.810(10) 1 calc R U P A 1
H15B H -0.068224 0.202351 0.383793 0.194 Uiso 0.810(10) 1 calc R U P A 1
H15C H -0.040279 0.328199 0.426850 0.194 Uiso 0.810(10) 1 calc R U P A 1
C16 C 0.1370(10) 0.1624(6) 0.4978(4) 0.156(3) Uani 0.810(10) 1 d D U P A 1
H16A H 0.238811 0.181151 0.523198 0.233 Uiso 0.810(10) 1 calc R U P A 1
H16B H 0.106034 0.115607 0.438779 0.233 Uiso 0.810(10) 1 calc R U P A 1
H16C H 0.080131 0.119518 0.537841 0.233 Uiso 0.810(10) 1 calc R U P A 1
C18 C 0.3661(18) 0.7512(12) 0.7382(7) 0.098(3) Uani 0.55(4) 1 d D U P B 1
H18A H 0.266302 0.741058 0.715992 0.147 Uiso 0.55(4) 1 calc R U P B 1
H18B H 0.429938 0.832365 0.743617 0.147 Uiso 0.55(4) 1 calc R U P B 1
H18C H 0.377757 0.725636 0.797061 0.147 Uiso 0.55(4) 1 calc R U P B 1
C19 C 0.5627(11) 0.6927(17) 0.7098(16) 0.121(5) Uani 0.55(4) 1 d D U P B 1
H19A H 0.570976 0.668795 0.769490 0.181 Uiso 0.55(4) 1 calc R U P B 1
H19B H 0.628816 0.773032 0.714478 0.181 Uiso 0.55(4) 1 calc R U P B 1
H19C H 0.587011 0.644727 0.669830 0.181 Uiso 0.55(4) 1 calc R U P B 1
C15' C -0.039(2) 0.182(2) 0.478(2) 0.151(9) Uani 0.190(10) 1 d D U P A 2
H15D H -0.100944 0.219137 0.490993 0.226 Uiso 0.190(10) 1 calc R U P A 2
H15E H -0.036685 0.127615 0.519892 0.226 Uiso 0.190(10) 1 calc R U P A 2
H15F H -0.076744 0.141339 0.416280 0.226 Uiso 0.190(10) 1 calc R U P A 2
C16' C 0.224(2) 0.236(3) 0.4680(18) 0.144(8) Uani 0.190(10) 1 d D U P A 2
H16D H 0.189987 0.192561 0.407494 0.215 Uiso 0.190(10) 1 calc R U P A 2
H16E H 0.242166 0.187473 0.511860 0.215 Uiso 0.190(10) 1 calc R U P A 2
H16F H 0.313721 0.303215 0.471601 0.215 Uiso 0.190(10) 1 calc R U P A 2
C18' C 0.411(3) 0.7748(19) 0.7383(13) 0.150(6) Uani 0.45(4) 1 d D U P B 2
H18D H 0.445225 0.762428 0.799487 0.225 Uiso 0.45(4) 1 calc R U P B 2
H18E H 0.315544 0.774443 0.731035 0.225 Uiso 0.45(4) 1 calc R U P B 2
H18F H 0.477784 0.848919 0.727384 0.225 Uiso 0.45(4) 1 calc R U P B 2
C19' C 0.5590(16) 0.692(2) 0.668(2) 0.122(5) Uani 0.45(4) 1 d D U P B 2
H19D H 0.595310 0.657133 0.717423 0.183 Uiso 0.45(4) 1 calc R U P B 2
H19E H 0.622359 0.773269 0.675272 0.183 Uiso 0.45(4) 1 calc R U P B 2
H19F H 0.556201 0.653126 0.610793 0.183 Uiso 0.45(4) 1 calc R U P B 2

loop_
_atom_site_aniso_label
_atom_site_aniso_U_11
_atom_site_aniso_U_22
_atom_site_aniso_U_33
_atom_site_aniso_U_23
_atom_site_aniso_U_13
_atom_site_aniso_U_12
B 0.0613(14) 0.0562(15) 0.0565(14) 0.0079(11) 0.0198(11) 0.0296(11)
N1 0.0641(11) 0.0787(13) 0.0564(11) 0.0145(9) 0.0168(9) 0.0301(10)
C1 0.0565(12) 0.0714(15) 0.0649(14) 0.0119(12) 0.0166(11) 0.0279(11)
C2 0.0565(12) 0.0603(13) 0.0519(12) 0.0100(10) 0.0162(10) 0.0232(10)
C3 0.0621(13) 0.0775(15) 0.0612(13) 0.0223(11) 0.0174(11) 0.0362(11)
C4 0.0548(12) 0.0846(16) 0.0664(14) 0.0211(12) 0.0211(10) 0.0379(11)
C5 0.0546(12) 0.0626(13) 0.0540(12) 0.0124(10) 0.0138(9) 0.0271(10)
C6 0.0559(12) 0.0844(16) 0.0591(13) 0.0203(12) 0.0143(10) 0.0350(11)
C7 0.0554(12) 0.0906(17) 0.0663(14) 0.0228(13) 0.0223(11) 0.0339(12)
C8 0.0572(12) 0.0707(15) 0.0488(12) 0.0128(10) 0.0144(9) 0.0281(11)
C9 0.0602(13) 0.0688(16) 0.0631(14) 0.0121(12) 0.0131(11) 0.0246(11)
C10 0.0587(13) 0.0788(17) 0.0818(18) 0.0293(14) 0.0182(12) 0.0252(12)
C11 0.0698(15) 0.104(2) 0.0628(15) 0.0304(15) 0.0252(12) 0.0397(15)
C12 0.0847(16) 0.098(2) 0.0520(14) 0.0129(13) 0.0160(12) 0.0451(16)
C13 0.0710(14) 0.0757(16) 0.0542(13) 0.0099(12) 0.0127(11) 0.0339(12)
C14 0.104(2) 0.0717(18) 0.0770(17) 0.0031(14) 0.0141(15) 0.0216(15)
C17 0.118(2) 0.0672(17) 0.0708(16) 0.0028(13) 0.0157(16) 0.0246(16)
C20 0.0597(12) 0.0655(14) 0.0559(12) 0.0212(11) 0.0190(10) 0.0319(11)
C21 0.0629(13) 0.0662(15) 0.0670(14) 0.0171(12) 0.0158(11) 0.0266(11)
C22 0.0618(14) 0.0758(17) 0.0932(19) 0.0175(14) 0.0124(13) 0.0185(12)
C23 0.0612(15) 0.095(2) 0.120(2) 0.0328(19) 0.0327(17) 0.0314(15)
C24 0.0750(17) 0.098(2) 0.0938(19) 0.0364(17) 0.0437(15) 0.0466(15)
C25 0.0701(14) 0.0805(16) 0.0639(14) 0.0257(12) 0.0270(11) 0.0410(12)
C26 0.0842(17) 0.0818(18) 0.0747(17) -0.0048(14) 0.0110(14) 0.0268(14)
C27 0.0949(19) 0.126(2) 0.0751(17) 0.0023(17) 0.0318(15) 0.0562(18)
C28 0.0712(19) 0.170(4) 0.209(4) 0.024(3) 0.053(2) 0.036(2)
C29 0.0563(12) 0.0633(14) 0.0528(12) 0.0139(10) 0.0210(10) 0.0253(11)
C30 0.0630(13) 0.0671(15) 0.0564(13) 0.0092(11) 0.0173(11) 0.0230(11)
C31 0.0711(15) 0.0869(19) 0.0612(14) 0.0013(13) 0.0097(12) 0.0206(13)
C32 0.0739(15) 0.098(2) 0.0604(14) 0.0148(14) 0.0082(12) 0.0371(15)
C33 0.0754(15) 0.0880(19) 0.0652(14) 0.0235(14) 0.0164(12) 0.0425(14)
C34 0.0566(12) 0.0719(15) 0.0552(12) 0.0186(11) 0.0205(10) 0.0291(11)
C35 0.0925(18) 0.0691(17) 0.0860(18) 0.0085(14) 0.0208(14) 0.0253(13)
C36 0.0704(14) 0.0672(16) 0.0796(16) 0.0131(13) 0.0178(12) 0.0302(12)
C37 0.108(2) 0.160(3) 0.091(2) 0.024(2) -0.0163(18) 0.057(2)
C15 0.112(3) 0.131(5) 0.101(3) -0.009(3) -0.013(3) 0.027(3)
C16 0.228(7) 0.102(4) 0.132(4) -0.011(3) 0.006(4) 0.083(5)
C18 0.132(7) 0.063(5) 0.087(5) 0.002(3) 0.004(4) 0.039(5)
C19 0.088(4) 0.092(6) 0.144(10) -0.023(8) 0.037(5) -0.001(4)
C15' 0.146(10) 0.100(14) 0.130(15) -0.028(12) 0.003(12) -0.010(10)
C16' 0.174(12) 0.133(15) 0.122(14) -0.038(12) 0.027(12) 0.073(11)
C18' 0.186(13) 0.088(9) 0.158(11) -0.015(7) 0.053(9) 0.036(9)
C19' 0.100(6) 0.085(7) 0.148(13) 0.005(9) 0.022(7) 0.009(5)

loop_
_atom_type_symbol
_atom_type_description
_atom_type_scat_dispersion_real
_atom_type_scat_dispersion_imag
_atom_type_scat_source
C C 0.0033 0.0016 'International Tables Vol C Tables 4.2.6.8 and 6.1.1.4'
H H 0.0000 0.0000 'International Tables Vol C Tables 4.2.6.8 and 6.1.1.4'
B B 0.0013 0.0007 'International Tables Vol C Tables 4.2.6.8 and 6.1.1.4'
N N 0.0061 0.0033 'International Tables Vol C Tables 4.2.6.8 and 6.1.1.4'

loop_
_geom_angle_atom_site_label_1
_geom_angle_atom_site_label_2
_geom_angle_atom_site_label_3
_geom_angle
_geom_angle_site_symmetry_1
_geom_angle_site_symmetry_3
_geom_angle_publ_flag
C5 B C20 119.96(18) . . ?
C5 B C29 116.68(18) . . ?
C20 B C29 123.33(19) . . ?
C1 N1 C8 120.67(19) . . ?
N1 C1 C2 122.5(2) . . ?
C7 C2 C3 118.69(19) . . ?
C7 C2 C1 119.72(19) . . ?
C3 C2 C1 121.57(19) . . ?
C4 C3 C2 120.33(19) . . ?
C3 C4 C5 121.91(19) . . ?
C6 C5 C4 116.46(19) . . ?
C6 C5 B 120.68(18) . . ?
C4 C5 B 122.84(18) . . ?
C7 C6 C5 121.60(19) . . ?
C2 C7 C6 121.0(2) . . ?
C9 C8 C13 121.8(2) . . ?
C9 C8 N1 119.4(2) . . ?
C13 C8 N1 118.5(2) . . ?
C10 C9 C8 117.7(2) . . ?
C10 C9 C14 121.3(2) . . ?
C8 C9 C14 121.0(2) . . ?
C11 C10 C9 121.6(2) . . ?
C12 C11 C10 119.8(2) . . ?
C11 C12 C13 121.7(2) . . ?
C12 C13 C8 117.5(2) . . ?
C12 C13 C17 121.8(2) . . ?
C8 C13 C17 120.7(2) . . ?
C16' C14 C9 113.1(9) . . ?
C15 C14 C9 111.3(3) . . ?
C15 C14 C16 113.9(4) . . ?
C9 C14 C16 113.0(3) . . ?
C16' C14 C15' 118.0(11) . . ?
C9 C14 C15' 111.0(9) . . ?
C18' C17 C19' 110.4(9) . . ?
C18' C17 C13 123.3(12) . . ?
C19' C17 C13 110.7(9) . . ?
C13 C17 C18 108.0(7) . . ?
C13 C17 C19 107.8(8) . . ?
C18 C17 C19 108.5(6) . . ?
C21 C20 C25 116.86(19) . . ?
C21 C20 B 121.76(19) . . ?
C25 C20 B 121.4(2) . . ?
C22 C21 C20 120.2(2) . . ?
C22 C21 C26 117.4(2) . . ?
C20 C21 C26 122.3(2) . . ?
C23 C22 C21 122.7(3) . . ?
C24 C23 C22 117.4(2) . . ?
C24 C23 C28 121.5(3) . . ?
C22 C23 C28 121.2(3) . . ?
C23 C24 C25 122.7(3) . . ?
C24 C25 C20 120.1(2) . . ?
C24 C25 C27 117.6(2) . . ?
C20 C25 C27 122.3(2) . . ?
C30 C29 C34 118.09(19) . . ?
C30 C29 B 121.6(2) . . ?
C34 C29 B 120.25(19) . . ?
C31 C30 C29 119.5(2) . . ?
C31 C30 C35 118.3(2) . . ?
C29 C30 C35 122.2(2) . . ?
C32 C31 C30 122.7(2) . . ?
C33 C32 C31 117.6(2) . . ?
C33 C32 C37 121.4(3) . . ?
C31 C32 C37 121.0(3) . . ?
C32 C33 C34 122.1(2) . . ?
C33 C34 C29 120.0(2) . . ?
C33 C34 C36 119.2(2) . . ?
C29 C34 C36 120.75(19) . . ?

loop_
_geom_bond_atom_site_label_1
_geom_bond_atom_site_label_2
_geom_bond_distance
_geom_bond_site_symmetry_2
_geom_bond_publ_flag
B C5 1.566(3) . ?
B C20 1.572(3) . ?
B C29 1.579(3) . ?
N1 C1 1.241(3) . ?
N1 C8 1.432(3) . ?
C1 C2 1.472(3) . ?
C2 C7 1.375(3) . ?
C2 C3 1.389(3) . ?
C3 C4 1.377(3) . ?
C4 C5 1.399(3) . ?
C5 C6 1.398(3) . ?
C6 C7 1.377(3) . ?
C8 C9 1.390(3) . ?
C8 C13 1.398(3) . ?
C9 C10 1.388(3) . ?
C9 C14 1.513(4) . ?
C10 C11 1.365(4) . ?
C11 C12 1.364(4) . ?
C12 C13 1.387(3) . ?
C13 C17 1.527(4) . ?
C14 C16' 1.448(12) . ?
C14 C15 1.497(5) . ?
C14 C16 1.514(5) . ?
C14 C15' 1.515(12) . ?
C17 C18' 1.502(11) . ?
C17 C19' 1.527(11) . ?
C17 C18 1.530(8) . ?
C17 C19 1.538(9) . ?
C20 C21 1.411(3) . ?
C20 C25 1.411(3) . ?
C21 C22 1.386(3) . ?
C21 C26 1.508(3) . ?
C22 C23 1.374(4) . ?
C23 C24 1.361(4) . ?
C23 C28 1.523(4) . ?
C24 C25 1.394(3) . ?
C25 C27 1.505(4) . ?
C29 C30 1.404(3) . ?
C29 C34 1.407(3) . ?
C30 C31 1.391(3) . ?
C30 C35 1.504(3) . ?
C31 C32 1.376(4) . ?
C32 C33 1.374(4) . ?
C32 C37 1.517(3) . ?
C33 C34 1.392(3) . ?
C34 C36 1.514(3) . ?

loop_
_geom_torsion_atom_site_label_1
_geom_torsion_atom_site_label_2
_geom_torsion_atom_site_label_3
_geom_torsion_atom_site_label_4
_geom_torsion
_geom_torsion_site_symmetry_1
_geom_torsion_site_symmetry_2
_geom_torsion_site_symmetry_3
_geom_torsion_site_symmetry_4
_geom_torsion_publ_flag
C8 N1 C1 C2 -179.59(19) . . . . ?
N1 C1 C2 C7 179.9(2) . . . . ?
N1 C1 C2 C3 -1.3(4) . . . . ?
C7 C2 C3 C4 1.2(3) . . . . ?
C1 C2 C3 C4 -177.6(2) . . . . ?
C2 C3 C4 C5 -0.6(4) . . . . ?
C3 C4 C5 C6 -1.4(3) . . . . ?
C3 C4 C5 B 177.0(2) . . . . ?
C20 B C5 C6 154.9(2) . . . . ?
C29 B C5 C6 -23.5(3) . . . . ?
C20 B C5 C4 -23.4(3) . . . . ?
C29 B C5 C4 158.2(2) . . . . ?
C4 C5 C6 C7 2.8(3) . . . . ?
B C5 C6 C7 -175.6(2) . . . . ?
C3 C2 C7 C6 0.3(3) . . . . ?
C1 C2 C7 C6 179.1(2) . . . . ?
C5 C6 C7 C2 -2.4(4) . . . . ?
C1 N1 C8 C9 88.5(3) . . . . ?
C1 N1 C8 C13 -97.9(3) . . . . ?
C13 C8 C9 C10 -0.7(3) . . . . ?
N1 C8 C9 C10 172.69(19) . . . . ?
C13 C8 C9 C14 179.9(2) . . . . ?
N1 C8 C9 C14 -6.7(3) . . . . ?
C8 C9 C10 C11 0.2(3) . . . . ?
C14 C9 C10 C11 179.6(2) . . . . ?
C9 C10 C11 C12 0.9(4) . . . . ?
C10 C11 C12 C13 -1.5(4) . . . . ?
C11 C12 C13 C8 1.0(3) . . . . ?
C11 C12 C13 C17 -176.1(2) . . . . ?
C9 C8 C13 C12 0.1(3) . . . . ?
N1 C8 C13 C12 -173.35(19) . . . . ?
C9 C8 C13 C17 177.3(2) . . . . ?
N1 C8 C13 C17 3.9(3) . . . . ?
C10 C9 C14 C16' -98.6(17) . . . . ?
C8 C9 C14 C16' 80.7(17) . . . . ?
C10 C9 C14 C15 82.8(4) . . . . ?
C8 C9 C14 C15 -97.9(4) . . . . ?
C10 C9 C14 C16 -46.9(5) . . . . ?
C8 C9 C14 C16 132.5(5) . . . . ?
C10 C9 C14 C15' 36.7(17) . . . . ?
C8 C9 C14 C15' -143.9(17) . . . . ?
C12 C13 C17 C18' -29.8(12) . . . . ?
C8 C13 C17 C18' 153.1(12) . . . . ?
C12 C13 C17 C19' 104.2(13) . . . . ?
C8 C13 C17 C19' -72.9(13) . . . . ?
C12 C13 C17 C18 -37.2(6) . . . . ?
C8 C13 C17 C18 145.7(5) . . . . ?
C12 C13 C17 C19 79.8(10) . . . . ?
C8 C13 C17 C19 -97.3(10) . . . . ?
C5 B C20 C21 -50.2(3) . . . . ?
C29 B C20 C21 128.1(2) . . . . ?
C5 B C20 C25 128.4(2) . . . . ?
C29 B C20 C25 -53.3(3) . . . . ?
C25 C20 C21 C22 -1.6(3) . . . . ?
B C20 C21 C22 177.1(2) . . . . ?
C25 C20 C21 C26 175.0(2) . . . . ?
B C20 C21 C26 -6.4(3) . . . . ?
C20 C21 C22 C23 -0.5(4) . . . . ?
C26 C21 C22 C23 -177.2(2) . . . . ?
C21 C22 C23 C24 1.7(4) . . . . ?
C21 C22 C23 C28 -179.4(3) . . . . ?
C22 C23 C24 C25 -0.7(4) . . . . ?
C28 C23 C24 C25 -179.6(3) . . . . ?
C23 C24 C25 C20 -1.4(4) . . . . ?
C23 C24 C25 C27 -179.9(3) . . . . ?
C21 C20 C25 C24 2.5(3) . . . . ?
B C20 C25 C24 -176.2(2) . . . . ?
C21 C20 C25 C27 -179.0(2) . . . . ?
B C20 C25 C27 2.3(3) . . . . ?
C5 B C29 C30 -65.7(3) . . . . ?
C20 B C29 C30 115.9(2) . . . . ?
C5 B C29 C34 110.7(2) . . . . ?
C20 B C29 C34 -67.7(3) . . . . ?
C34 C29 C30 C31 2.2(3) . . . . ?
B C29 C30 C31 178.7(2) . . . . ?
C34 C29 C30 C35 -179.5(2) . . . . ?
B C29 C30 C35 -3.0(3) . . . . ?
C29 C30 C31 C32 -2.2(4) . . . . ?
C35 C30 C31 C32 179.4(2) . . . . ?
C30 C31 C32 C33 1.1(4) . . . . ?
C30 C31 C32 C37 -178.1(3) . . . . ?
C31 C32 C33 C34 0.0(4) . . . . ?
C37 C32 C33 C34 179.2(2) . . . . ?
C32 C33 C34 C29 0.0(3) . . . . ?
C32 C33 C34 C36 -176.8(2) . . . . ?
C30 C29 C34 C33 -1.2(3) . . . . ?
B C29 C34 C33 -177.66(19) . . . . ?
C30 C29 C34 C36 175.66(19) . . . . ?
B C29 C34 C36 -0.8(3) . . . . ?
